data_4069391
loop_
_publ_author_name
'Korobkov, Ilia'
'Gambarotta, Sandro'

_publ_section_title
;
 Aluminate Samarium(II) and Samarium(III) Aryloxides. Isolation of a
 Single-Component Ethylene Polymerization Catalyst
;
_journal_issue 14
_journal_name_full Organometallics
_journal_page_first 4009
_journal_paper_doi 10.1021/om900172n
_journal_volume 28
_journal_year 2009
_chemical_formula_sum 'C70.5 H102 Al2 N2 O6 Sm'
_chemical_formula_weight 1277.85
_chemical_name_systematic
; 
 ? 
;
_space_group_IT_number 2
_symmetry_cell_setting triclinic
_symmetry_space_group_name_Hall '-P 1'
_symmetry_space_group_name_H-M 'P -1'
_atom_sites_solution_hydrogens geom
_atom_sites_solution_primary direct
_atom_sites_solution_secondary difmap
_audit_creation_method SHELXL-97
_cell_angle_alpha 104.202(2)
_cell_angle_beta 107.624(2)
_cell_angle_gamma 110.737(2)
_cell_formula_units_Z 2
_cell_length_a 15.920(2)
_cell_length_b 16.388(3)
_cell_length_c 16.959(3)
_cell_measurement_reflns_used 806
_cell_measurement_temperature 200(2)
_cell_measurement_theta_max 24.78
_cell_measurement_theta_min 2.44
_cell_volume 3622.1(10)
_computing_cell_refinement 'SMART, Bruker (2000)'
_computing_data_collection 'SMART, Bruker (2000)'
_computing_data_reduction 'XPREP, Bruker (2000)'
_computing_molecular_graphics 'SHELXTL, Bruker (2000)'
_computing_publication_material 'SHELXTL, Bruker (2000)'
_computing_structure_refinement 'SHELXL-97 (Sheldrick, 1997)'
_computing_structure_solution 'SHELXS-97 (Sheldrick, 1990)'
_diffrn_ambient_temperature 200(2)
_diffrn_measured_fraction_theta_full 0.988
_diffrn_measured_fraction_theta_max 0.988
_diffrn_measurement_device_type 'CCD area detector'
_diffrn_measurement_method 'phi and omega scans'
_diffrn_radiation_monochromator graphite
_diffrn_radiation_source 'fine-focus sealed tube'
_diffrn_radiation_type MoK\a
_diffrn_radiation_wavelength 0.71073
_diffrn_reflns_av_R_equivalents 0.0377
_diffrn_reflns_av_sigmaI/netI 0.0447
_diffrn_reflns_limit_h_max 18
_diffrn_reflns_limit_h_min -18
_diffrn_reflns_limit_k_max 19
_diffrn_reflns_limit_k_min -19
_diffrn_reflns_limit_l_max 19
_diffrn_reflns_limit_l_min -19
_diffrn_reflns_number 36511
_diffrn_reflns_theta_full 24.81
_diffrn_reflns_theta_max 24.81
_diffrn_reflns_theta_min 1.45
_diffrn_standards_decay_% <1
_exptl_absorpt_coefficient_mu 0.882
_exptl_absorpt_correction_T_max 0.8791
_exptl_absorpt_correction_T_min 0.8791
_exptl_absorpt_correction_type multi-scan
_exptl_absorpt_process_details 'SADABS, Bruker (2000)'
_exptl_crystal_colour green
_exptl_crystal_density_diffrn 1.172
_exptl_crystal_density_meas ?
_exptl_crystal_density_method 'not measured'
_exptl_crystal_description block
_exptl_crystal_F_000 1350
_exptl_crystal_size_max 0.15
_exptl_crystal_size_mid 0.15
_exptl_crystal_size_min 0.15
_refine_diff_density_max 1.281
_refine_diff_density_min -0.580
_refine_diff_density_rms 0.103
_refine_ls_extinction_method none
_refine_ls_goodness_of_fit_ref 1.053
_refine_ls_hydrogen_treatment constr
_refine_ls_matrix_type full
_refine_ls_number_parameters 696
_refine_ls_number_reflns 12334
_refine_ls_number_restraints 1
_refine_ls_restrained_S_all 1.053
_refine_ls_R_factor_all 0.0654
_refine_ls_R_factor_gt 0.0502
_refine_ls_shift/su_max 0.002
_refine_ls_shift/su_mean 0.001
_refine_ls_structure_factor_coef Fsqd
_refine_ls_weighting_details 'calc w=1/[\s^2^(Fo^2^)+(0.0783P)^2^+6.5685P] where P=(Fo^2^+2Fc^2^)/3'
_refine_ls_weighting_scheme calc
_refine_ls_wR_factor_gt 0.1351
_refine_ls_wR_factor_ref 0.1455
_reflns_number_gt 10135
_reflns_number_total 12334
_reflns_threshold_expression >2sigma(I)
_cod_data_source_file om900172n_si_001.cif
_cod_data_source_block complex4
_cod_depositor_comments
;
The following automatic conversions were performed:

'_symmetry_cell_setting' value 'Triclinic' changed to 'triclinic'
according to /home/saulius/struct/CIF-dictionaries/cif_core.dic
dictionary named 'cif_core.dic' version 2.4.2 from 2011-04-26.

Automatic conversion script
Id: cif_fix_values 1715 2011-07-08 13:25:40Z adriana 

The following automatic conversions were performed:

'_exptl_crystal_density_meas' value 'n/a' was changed to '?' - the
value is perceived as not measured.

Automatic conversion script
Id: cif_fix_values 3008 2015-01-20 13:52:24Z robertas 
;
_cod_original_cell_volume 3622.0(10)
_cod_original_sg_symbol_H-M P-1
_cod_original_formula_sum 'C70.50 H102 Al2 N2 O6 Sm'
_cod_database_code 4069391

loop_
_symmetry_equiv_pos_as_xyz
'x, y, z'
'-x, -y, -z'

loop_
_atom_site_label
_atom_site_type_symbol
_atom_site_fract_x
_atom_site_fract_y
_atom_site_fract_z
_atom_site_U_iso_or_equiv
_atom_site_adp_type
_atom_site_occupancy
_atom_site_symmetry_multiplicity
_atom_site_calc_flag
_atom_site_refinement_flags
_atom_site_disorder_assembly
_atom_site_disorder_group
Sm1 Sm 0.600169(18) 0.840896(18) 0.732431(18) 0.03553(10) Uani 1 1 d . . .
Al1 Al 0.39573(10) 0.85421(10) 0.60138(10) 0.0328(3) Uani 1 1 d . . .
Al2 Al 0.75170(11) 0.77230(11) 0.86482(10) 0.0363(3) Uani 1 1 d . . .
N1 N 0.6722(3) 1.0304(3) 0.7801(3) 0.0407(10) Uani 1 1 d . . .
N2 N 0.7158(3) 0.8329(3) 0.6495(3) 0.0381(10) Uani 1 1 d . . .
O1 O 0.2990(2) 0.8498(2) 0.6273(2) 0.0372(8) Uani 1 1 d . . .
O2 O 0.4233(2) 0.7577(2) 0.6064(2) 0.0330(7) Uani 1 1 d . . .
O3 O 0.5125(2) 0.9383(2) 0.6947(3) 0.0441(9) Uani 1 1 d . . .
O4 O 0.6534(2) 0.7999(2) 0.8710(2) 0.0350(7) Uani 1 1 d . . .
O5 O 0.7295(2) 0.6608(2) 0.8598(2) 0.0421(8) Uani 1 1 d . . .
O6 O 0.7283(3) 0.7786(3) 0.7566(3) 0.0445(9) Uani 1 1 d . . .
C1 C 0.2503(3) 0.8356(3) 0.6801(3) 0.0313(10) Uani 1 1 d . . .
C2 C 0.1748(3) 0.8637(3) 0.6731(3) 0.0331(10) Uani 1 1 d . . .
C3 C 0.1255(4) 0.8442(3) 0.7266(3) 0.0368(11) Uani 1 1 d . . .
H3A H 0.0730 0.8603 0.7216 0.044 Uiso 1 1 calc R . .
C4 C 0.1481(4) 0.8027(4) 0.7866(3) 0.0376(11) Uani 1 1 d . . .
C5 C 0.2250(4) 0.7793(3) 0.7932(3) 0.0354(11) Uani 1 1 d . . .
H5A H 0.2433 0.7521 0.8348 0.042 Uiso 1 1 calc R . .
C6 C 0.2756(3) 0.7948(3) 0.7400(3) 0.0292(10) Uani 1 1 d . . .
C7 C 0.3572(3) 0.7656(3) 0.7475(3) 0.0321(10) Uani 1 1 d . . .
H7A H 0.3794 0.7578 0.8051 0.039 Uiso 1 1 calc R . .
H7B H 0.4147 0.8173 0.7491 0.039 Uiso 1 1 calc R . .
C8 C 0.3256(3) 0.6736(3) 0.6704(3) 0.0300(10) Uani 1 1 d . . .
C9 C 0.2615(4) 0.5889(3) 0.6687(3) 0.0350(11) Uani 1 1 d . . .
H9A H 0.2377 0.5905 0.7138 0.042 Uiso 1 1 calc R . .
C10 C 0.2316(4) 0.5024(3) 0.6028(3) 0.0383(11) Uani 1 1 d . . .
C11 C 0.2686(4) 0.5026(3) 0.5389(3) 0.0376(11) Uani 1 1 d . . .
H11A H 0.2497 0.4431 0.4945 0.045 Uiso 1 1 calc R . .
C12 C 0.3317(3) 0.5843(3) 0.5357(3) 0.0323(10) Uani 1 1 d . . .
C13 C 0.3596(3) 0.6720(3) 0.6034(3) 0.0314(10) Uani 1 1 d . . .
C14 C 0.1515(4) 0.9165(4) 0.6125(4) 0.0412(12) Uani 1 1 d . . .
C15 C 0.1209(5) 0.8580(5) 0.5139(4) 0.0568(15) Uani 1 1 d . . .
H15A H 0.1742 0.8434 0.5091 0.085 Uiso 1 1 calc R . .
H15B H 0.1090 0.8944 0.4776 0.085 Uiso 1 1 calc R . .
H15C H 0.0599 0.7986 0.4919 0.085 Uiso 1 1 calc R . .
C16 C 0.2412(5) 1.0117(4) 0.6449(5) 0.0558(15) Uani 1 1 d . . .
H16A H 0.2982 1.0017 0.6441 0.084 Uiso 1 1 calc R . .
H16B H 0.2573 1.0509 0.7064 0.084 Uiso 1 1 calc R . .
H16C H 0.2261 1.0439 0.6051 0.084 Uiso 1 1 calc R . .
C17 C 0.0649(5) 0.9370(6) 0.6149(5) 0.0666(19) Uani 1 1 d . . .
H17A H 0.0815 0.9748 0.6770 0.100 Uiso 1 1 calc R . .
H17B H 0.0045 0.8769 0.5918 0.100 Uiso 1 1 calc R . .
H17C H 0.0537 0.9724 0.5773 0.100 Uiso 1 1 calc R . .
C18 C 0.0913(5) 0.7839(5) 0.8426(4) 0.0559(15) Uani 1 1 d . . .
H18A H 0.0406 0.8055 0.8288 0.084 Uiso 1 1 calc R . .
H18B H 0.1374 0.8184 0.9066 0.084 Uiso 1 1 calc R . .
H18C H 0.0592 0.7157 0.8286 0.084 Uiso 1 1 calc R . .
C19 C 0.1604(5) 0.4103(4) 0.6003(5) 0.0598(16) Uani 1 1 d . . .
H19A H 0.1479 0.3568 0.5490 0.090 Uiso 1 1 calc R . .
H19B H 0.0975 0.4113 0.5938 0.090 Uiso 1 1 calc R . .
H19C H 0.1896 0.4030 0.6563 0.090 Uiso 1 1 calc R . .
C20 C 0.3701(4) 0.5780(4) 0.4622(4) 0.0442(12) Uani 1 1 d . . .
C21 C 0.3250(5) 0.4758(4) 0.3960(4) 0.0583(16) Uani 1 1 d . . .
H21A H 0.2526 0.4497 0.3654 0.088 Uiso 1 1 calc R . .
H21B H 0.3411 0.4376 0.4286 0.088 Uiso 1 1 calc R . .
H21C H 0.3523 0.4742 0.3513 0.088 Uiso 1 1 calc R . .
C22 C 0.4833(4) 0.6158(5) 0.5078(4) 0.0592(16) Uani 1 1 d . . .
H22A H 0.5147 0.6819 0.5505 0.089 Uiso 1 1 calc R . .
H22B H 0.5089 0.6125 0.4619 0.089 Uiso 1 1 calc R . .
H22C H 0.4986 0.5770 0.5400 0.089 Uiso 1 1 calc R . .
C23 C 0.3447(6) 0.6352(5) 0.4084(4) 0.0645(18) Uani 1 1 d . . .
H23A H 0.2723 0.6102 0.3793 0.097 Uiso 1 1 calc R . .
H23B H 0.3698 0.6298 0.3622 0.097 Uiso 1 1 calc R . .
H23C H 0.3756 0.7020 0.4490 0.097 Uiso 1 1 calc R . .
C24 C 0.3823(5) 0.8799(5) 0.4933(4) 0.0514(14) Uani 1 1 d . . .
H24A H 0.3186 0.8803 0.4673 0.077 Uiso 1 1 calc R . .
H24B H 0.3849 0.8304 0.4493 0.077 Uiso 1 1 calc R . .
H24C H 0.4368 0.9419 0.5088 0.077 Uiso 1 1 calc R . .
C25 C 0.5623(5) 1.1011(4) 0.7213(5) 0.0581(16) Uani 1 1 d . . .
H25A H 0.6217 1.1631 0.7524 0.087 Uiso 1 1 calc R . .
H25B H 0.5140 1.1024 0.7455 0.087 Uiso 1 1 calc R . .
H25C H 0.5327 1.0869 0.6567 0.087 Uiso 1 1 calc R . .
C26 C 0.5906(4) 1.0261(3) 0.7355(3) 0.0378(11) Uani 1 1 d . . .
C27 C 0.7672(4) 1.1191(4) 0.8338(4) 0.0593(16) Uani 1 1 d . . .
C28 C 0.8013(5) 1.1670(5) 0.7740(5) 0.074(2) Uani 1 1 d . . .
H28A H 0.7542 1.1888 0.7469 0.111 Uiso 1 1 calc R . .
H28B H 0.8037 1.1213 0.7262 0.111 Uiso 1 1 calc R . .
H28C H 0.8676 1.2214 0.8106 0.111 Uiso 1 1 calc R . .
C29 C 0.7616(6) 1.1874(5) 0.9099(5) 0.079(2) Uani 1 1 d . . .
H29A H 0.7397 1.1544 0.9465 0.118 Uiso 1 1 calc R . .
H29B H 0.7140 1.2091 0.8839 0.118 Uiso 1 1 calc R . .
H29C H 0.8274 1.2422 0.9478 0.118 Uiso 1 1 calc R . .
C30 C 0.8431(5) 1.0859(6) 0.8758(6) 0.086(3) Uani 1 1 d . . .
H30A H 0.8227 1.0553 0.9145 0.129 Uiso 1 1 calc R . .
H30B H 0.9091 1.1410 0.9119 0.129 Uiso 1 1 calc R . .
H30C H 0.8455 1.0406 0.8278 0.129 Uiso 1 1 calc R . .
C31 C 0.5763(3) 0.7523(3) 0.8909(3) 0.0331(10) Uani 1 1 d . . .
C32 C 0.5607(4) 0.8021(4) 0.9613(3) 0.0374(11) Uani 1 1 d . . .
C33 C 0.4802(4) 0.7496(4) 0.9750(3) 0.0425(12) Uani 1 1 d . . .
H33A H 0.4690 0.7817 1.0225 0.051 Uiso 1 1 calc R . .
C34 C 0.4155(4) 0.6544(4) 0.9246(4) 0.0398(12) Uani 1 1 d . . .
C35 C 0.4336(4) 0.6083(4) 0.8556(3) 0.0359(11) Uani 1 1 d . . .
H35A H 0.3911 0.5425 0.8199 0.043 Uiso 1 1 calc R . .
C36 C 0.5120(3) 0.6564(3) 0.8378(3) 0.0296(10) Uani 1 1 d . . .
C37 C 0.5236(4) 0.6006(3) 0.7592(3) 0.0327(10) Uani 1 1 d . . .
H37A H 0.5688 0.6458 0.7431 0.039 Uiso 1 1 calc R . .
H37B H 0.4580 0.5634 0.7063 0.039 Uiso 1 1 calc R . .
C38 C 0.5646(4) 0.5335(3) 0.7799(3) 0.0335(10) Uani 1 1 d . . .
C39 C 0.5000(4) 0.4380(4) 0.7514(4) 0.0410(12) Uani 1 1 d . . .
H39A H 0.4308 0.4150 0.7172 0.049 Uiso 1 1 calc R . .
C40 C 0.5342(4) 0.3753(4) 0.7718(4) 0.0482(13) Uani 1 1 d . . .
C41 C 0.6353(4) 0.4104(4) 0.8187(4) 0.0456(13) Uani 1 1 d . . .
H41A H 0.6592 0.3676 0.8319 0.055 Uiso 1 1 calc R . .
C42 C 0.7048(4) 0.5050(4) 0.8479(3) 0.0385(11) Uani 1 1 d . . .
C43 C 0.6663(3) 0.5673(3) 0.8296(3) 0.0326(10) Uani 1 1 d . . .
C44 C 0.6273(4) 0.9094(4) 1.0198(4) 0.0495(14) Uani 1 1 d . . .
C45 C 0.6221(6) 0.9657(4) 0.9604(5) 0.075(2) Uani 1 1 d . . .
H45A H 0.6448 0.9457 0.9150 0.113 Uiso 1 1 calc R . .
H45B H 0.6648 1.0337 0.9978 0.113 Uiso 1 1 calc R . .
H45C H 0.5533 0.9539 0.9304 0.113 Uiso 1 1 calc R . .
C46 C 0.5912(6) 0.9447(5) 1.0900(5) 0.074(2) Uani 1 1 d . . .
H46A H 0.5937 0.9104 1.1298 0.111 Uiso 1 1 calc R . .
H46B H 0.5227 0.9332 1.0589 0.111 Uiso 1 1 calc R . .
H46C H 0.6344 1.0129 1.1257 0.111 Uiso 1 1 calc R . .
C47 C 0.7337(5) 0.9304(5) 1.0707(5) 0.075(2) Uani 1 1 d . . .
H47A H 0.7588 0.9090 1.0278 0.112 Uiso 1 1 calc R . .
H47B H 0.7364 0.8968 1.1112 0.112 Uiso 1 1 calc R . .
H47C H 0.7750 0.9989 1.1060 0.112 Uiso 1 1 calc R . .
C48 C 0.3297(5) 0.6019(5) 0.9431(5) 0.0649(17) Uani 1 1 d . . .
H48A H 0.3291 0.6457 0.9938 0.097 Uiso 1 1 calc R . .
H48B H 0.3370 0.5500 0.9582 0.097 Uiso 1 1 calc R . .
H48C H 0.2672 0.5759 0.8895 0.097 Uiso 1 1 calc R . .
C49 C 0.4627(5) 0.2715(4) 0.7430(6) 0.077(2) Uani 1 1 d . . .
H49A H 0.5002 0.2386 0.7631 0.116 Uiso 1 1 calc R . .
H49B H 0.4259 0.2417 0.6772 0.116 Uiso 1 1 calc R . .
H49C H 0.4157 0.2673 0.7700 0.116 Uiso 1 1 calc R . .
C50 C 0.8166(4) 0.5379(4) 0.8961(4) 0.0480(13) Uani 1 1 d . . .
C51 C 0.8613(5) 0.6140(5) 0.9908(4) 0.0635(17) Uani 1 1 d . . .
H51A H 0.8492 0.6678 0.9869 0.095 Uiso 1 1 calc R . .
H51B H 0.9331 0.6358 1.0197 0.095 Uiso 1 1 calc R . .
H51C H 0.8303 0.5873 1.0265 0.095 Uiso 1 1 calc R . .
C52 C 0.8694(5) 0.5769(5) 0.8413(5) 0.0585(16) Uani 1 1 d . . .
H52A H 0.8576 0.6297 0.8334 0.088 Uiso 1 1 calc R . .
H52B H 0.8433 0.5264 0.7821 0.088 Uiso 1 1 calc R . .
H52C H 0.9410 0.5993 0.8734 0.088 Uiso 1 1 calc R . .
C53 C 0.8382(5) 0.4551(5) 0.9056(5) 0.0646(17) Uani 1 1 d . . .
H53A H 0.8055 0.4278 0.9401 0.097 Uiso 1 1 calc R . .
H53B H 0.9101 0.4789 0.9371 0.097 Uiso 1 1 calc R . .
H53C H 0.8126 0.4062 0.8457 0.097 Uiso 1 1 calc R . .
C54 C 0.8865(4) 0.8667(4) 0.9528(4) 0.0586(16) Uani 1 1 d . . .
H54A H 0.9194 0.8361 0.9844 0.088 Uiso 1 1 calc R . .
H54B H 0.8839 0.9164 0.9964 0.088 Uiso 1 1 calc R . .
H54C H 0.9241 0.8950 0.9219 0.088 Uiso 1 1 calc R . .
C55 C 0.8577(4) 0.7963(5) 0.7101(5) 0.0575(16) Uani 1 1 d . . .
H55A H 0.8538 0.7677 0.6503 0.086 Uiso 1 1 calc R . .
H55B H 0.8652 0.7563 0.7435 0.086 Uiso 1 1 calc R . .
H55C H 0.9151 0.8597 0.7430 0.086 Uiso 1 1 calc R . .
C56 C 0.7649(4) 0.8041(4) 0.7004(4) 0.0381(11) Uani 1 1 d . . .
C57 C 0.7382(4) 0.8621(4) 0.5796(4) 0.0472(13) Uani 1 1 d . . .
C58 C 0.7349(5) 0.7832(5) 0.5079(4) 0.0629(17) Uani 1 1 d . . .
H58A H 0.7874 0.7673 0.5350 0.094 Uiso 1 1 calc R . .
H58B H 0.7452 0.8044 0.4608 0.094 Uiso 1 1 calc R . .
H58C H 0.6699 0.7271 0.4814 0.094 Uiso 1 1 calc R . .
C59 C 0.6556(5) 0.8867(5) 0.5363(5) 0.0640(18) Uani 1 1 d . . .
H59A H 0.5908 0.8304 0.5097 0.096 Uiso 1 1 calc R . .
H59B H 0.6662 0.9078 0.4892 0.096 Uiso 1 1 calc R . .
H59C H 0.6573 0.9377 0.5824 0.096 Uiso 1 1 calc R . .
C60 C 0.8386(5) 0.9511(5) 0.6211(5) 0.0616(17) Uani 1 1 d . . .
H60A H 0.8921 0.9365 0.6489 0.092 Uiso 1 1 calc R . .
H60B H 0.8395 1.0016 0.6670 0.092 Uiso 1 1 calc R . .
H60C H 0.8486 0.9723 0.5739 0.092 Uiso 1 1 calc R . .
C61 C 0.0038(7) 0.5616(6) 0.2722(6) 0.061(2) Uiso 0.75 1 d P A 1
C62 C -0.0362(6) 0.4730(6) 0.2717(5) 0.0520(19) Uiso 0.75 1 d PD A 1
H62A H -0.0864 0.4195 0.2183 0.062 Uiso 0.75 1 calc PR A 1
C63 C 0.0019(7) 0.4643(7) 0.3578(7) 0.074(3) Uiso 0.75 1 d P A 1
H63A H -0.0217 0.4027 0.3586 0.088 Uiso 0.75 1 calc PR A 1
C64 C 0.0668(8) 0.5371(8) 0.4335(8) 0.081(3) Uiso 0.75 1 d P A 1
H64A H 0.0856 0.5302 0.4894 0.097 Uiso 0.75 1 calc PR A 1
C65 C 0.1063(9) 0.6233(8) 0.4284(8) 0.086(3) Uiso 0.75 1 d P A 1
H65A H 0.1564 0.6764 0.4821 0.103 Uiso 0.75 1 calc PR A 1
C66 C 0.0782(6) 0.6379(7) 0.3511(6) 0.062(2) Uiso 0.75 1 d PD A 1
H66A H 0.1090 0.6993 0.3510 0.075 Uiso 0.75 1 calc PR A 1
C67 C -0.0291(8) 0.5748(7) 0.1928(7) 0.086(3) Uiso 0.75 1 d PD A 1
H67A H -0.0815 0.5140 0.1442 0.128 Uiso 0.75 1 calc PR A 1
H67B H 0.0266 0.5994 0.1771 0.128 Uiso 0.75 1 calc PR A 1
H67C H -0.0555 0.6203 0.2010 0.128 Uiso 0.75 1 calc PR A 1
C68 C 0.2730(5) 0.3111(5) 0.8596(5) 0.0432(16) Uiso 0.75 1 d P B 1
C69 C 0.2076(6) 0.2495(6) 0.8791(6) 0.061(2) Uiso 0.75 1 d P B 1
H69A H 0.2287 0.2499 0.9379 0.073 Uiso 0.75 1 calc PR B 1
C70 C 0.1124(8) 0.1871(7) 0.8167(7) 0.074(3) Uiso 0.75 1 d P B 1
H70A H 0.0689 0.1456 0.8335 0.088 Uiso 0.75 1 calc PR B 1
C71 C 0.0788(7) 0.1828(6) 0.7328(6) 0.060(2) Uiso 0.75 1 d P B 1
H71A H 0.0126 0.1381 0.6902 0.072 Uiso 0.75 1 calc PR B 1
C72 C 0.1396(7) 0.2424(7) 0.7090(7) 0.067(2) Uiso 0.75 1 d P B 1
H72A H 0.1166 0.2421 0.6502 0.080 Uiso 0.75 1 calc PR B 1
C73 C 0.2374(7) 0.3045(7) 0.7729(6) 0.067(2) Uiso 0.75 1 d P B 1
H73A H 0.2814 0.3441 0.7553 0.080 Uiso 0.75 1 calc PR B 1
C74 C 0.3768(7) 0.3796(7) 0.9261(6) 0.071(2) Uiso 0.75 1 d P B 1
H74A H 0.4110 0.4164 0.8977 0.106 Uiso 0.75 1 calc PR B 1
H74B H 0.4116 0.3450 0.9473 0.106 Uiso 0.75 1 calc PR B 1
H74C H 0.3763 0.4228 0.9773 0.106 Uiso 0.75 1 calc PR B 1

loop_
_atom_site_aniso_label
_atom_site_aniso_U_11
_atom_site_aniso_U_22
_atom_site_aniso_U_33
_atom_site_aniso_U_23
_atom_site_aniso_U_13
_atom_site_aniso_U_12
Sm1 0.03226(15) 0.03746(16) 0.04890(17) 0.02510(12) 0.01952(12) 0.02137(12)
Al1 0.0310(7) 0.0364(8) 0.0407(8) 0.0207(7) 0.0192(6) 0.0187(6)
Al2 0.0302(7) 0.0367(8) 0.0471(9) 0.0250(7) 0.0155(7) 0.0160(6)
N1 0.035(2) 0.034(2) 0.047(3) 0.019(2) 0.011(2) 0.0124(19)
N2 0.037(2) 0.040(2) 0.051(3) 0.028(2) 0.024(2) 0.021(2)
O1 0.0364(18) 0.051(2) 0.0421(19) 0.0272(17) 0.0241(16) 0.0266(17)
O2 0.0323(17) 0.0298(17) 0.0435(19) 0.0175(15) 0.0211(15) 0.0150(14)
O3 0.0285(18) 0.0299(18) 0.065(2) 0.0197(17) 0.0101(17) 0.0120(15)
O4 0.0340(18) 0.0306(17) 0.0436(19) 0.0182(15) 0.0183(15) 0.0145(15)
O5 0.0352(19) 0.039(2) 0.056(2) 0.0275(17) 0.0160(17) 0.0184(16)
O6 0.041(2) 0.060(2) 0.059(2) 0.044(2) 0.0289(18) 0.0315(19)
C1 0.027(2) 0.031(2) 0.032(2) 0.010(2) 0.013(2) 0.011(2)
C2 0.030(2) 0.036(3) 0.035(3) 0.013(2) 0.014(2) 0.017(2)
C3 0.031(3) 0.040(3) 0.043(3) 0.015(2) 0.017(2) 0.021(2)
C4 0.036(3) 0.042(3) 0.039(3) 0.016(2) 0.021(2) 0.019(2)
C5 0.040(3) 0.034(3) 0.034(3) 0.013(2) 0.018(2) 0.018(2)
C6 0.028(2) 0.028(2) 0.027(2) 0.0071(19) 0.0121(19) 0.011(2)
C7 0.032(2) 0.035(3) 0.033(2) 0.016(2) 0.013(2) 0.018(2)
C8 0.030(2) 0.033(2) 0.032(2) 0.016(2) 0.013(2) 0.018(2)
C9 0.039(3) 0.042(3) 0.040(3) 0.024(2) 0.021(2) 0.026(2)
C10 0.040(3) 0.032(3) 0.045(3) 0.019(2) 0.019(2) 0.017(2)
C11 0.040(3) 0.031(3) 0.037(3) 0.011(2) 0.012(2) 0.017(2)
C12 0.032(2) 0.033(3) 0.033(2) 0.011(2) 0.012(2) 0.019(2)
C13 0.030(2) 0.038(3) 0.037(3) 0.020(2) 0.017(2) 0.022(2)
C14 0.035(3) 0.055(3) 0.050(3) 0.030(3) 0.021(2) 0.030(3)
C15 0.052(4) 0.073(4) 0.049(3) 0.031(3) 0.015(3) 0.033(3)
C16 0.061(4) 0.049(3) 0.072(4) 0.036(3) 0.030(3) 0.031(3)
C17 0.068(4) 0.097(5) 0.090(5) 0.065(4) 0.049(4) 0.063(4)
C18 0.058(4) 0.073(4) 0.062(4) 0.038(3) 0.042(3) 0.036(3)
C19 0.070(4) 0.047(3) 0.080(4) 0.035(3) 0.045(4) 0.028(3)
C20 0.054(3) 0.040(3) 0.045(3) 0.016(2) 0.029(3) 0.022(3)
C21 0.073(4) 0.050(3) 0.053(4) 0.010(3) 0.037(3) 0.028(3)
C22 0.053(4) 0.060(4) 0.065(4) 0.012(3) 0.039(3) 0.023(3)
C23 0.094(5) 0.064(4) 0.047(3) 0.023(3) 0.043(4) 0.037(4)
C24 0.062(4) 0.066(4) 0.062(4) 0.042(3) 0.042(3) 0.043(3)
C25 0.057(4) 0.043(3) 0.074(4) 0.027(3) 0.021(3) 0.026(3)
C26 0.039(3) 0.033(3) 0.045(3) 0.018(2) 0.019(2) 0.018(2)
C27 0.038(3) 0.047(3) 0.064(4) 0.024(3) 0.005(3) 0.002(3)
C28 0.050(4) 0.061(4) 0.093(5) 0.044(4) 0.020(4) 0.007(3)
C29 0.083(5) 0.046(4) 0.054(4) 0.009(3) -0.001(4) 0.008(4)
C30 0.043(4) 0.073(5) 0.106(6) 0.043(5) -0.003(4) 0.015(4)
C31 0.030(2) 0.037(3) 0.035(3) 0.018(2) 0.011(2) 0.017(2)
C32 0.044(3) 0.043(3) 0.037(3) 0.020(2) 0.018(2) 0.029(2)
C33 0.050(3) 0.054(3) 0.034(3) 0.020(2) 0.022(2) 0.030(3)
C34 0.039(3) 0.047(3) 0.047(3) 0.024(3) 0.023(2) 0.026(3)
C35 0.033(3) 0.033(3) 0.040(3) 0.015(2) 0.012(2) 0.015(2)
C36 0.030(2) 0.031(2) 0.033(2) 0.016(2) 0.012(2) 0.018(2)
C37 0.032(2) 0.032(2) 0.032(2) 0.012(2) 0.013(2) 0.014(2)
C38 0.042(3) 0.036(3) 0.035(3) 0.020(2) 0.021(2) 0.023(2)
C39 0.038(3) 0.035(3) 0.047(3) 0.014(2) 0.016(2) 0.017(2)
C40 0.053(3) 0.035(3) 0.063(4) 0.021(3) 0.030(3) 0.023(3)
C41 0.058(4) 0.041(3) 0.054(3) 0.025(3) 0.028(3) 0.031(3)
C42 0.047(3) 0.047(3) 0.037(3) 0.024(2) 0.024(2) 0.029(3)
C43 0.036(3) 0.035(3) 0.034(2) 0.018(2) 0.018(2) 0.018(2)
C44 0.058(4) 0.037(3) 0.040(3) 0.006(2) 0.014(3) 0.021(3)
C45 0.110(6) 0.036(3) 0.070(4) 0.019(3) 0.032(4) 0.032(4)
C46 0.085(5) 0.052(4) 0.068(4) 0.002(3) 0.032(4) 0.031(4)
C47 0.057(4) 0.056(4) 0.066(4) -0.007(3) 0.006(3) 0.017(3)
C48 0.060(4) 0.070(4) 0.073(4) 0.031(4) 0.042(4) 0.026(3)
C49 0.068(4) 0.035(3) 0.114(6) 0.027(4) 0.023(4) 0.025(3)
C50 0.044(3) 0.058(4) 0.059(3) 0.033(3) 0.022(3) 0.033(3)
C51 0.057(4) 0.074(4) 0.061(4) 0.032(4) 0.015(3) 0.036(3)
C52 0.050(3) 0.071(4) 0.077(4) 0.043(4) 0.035(3) 0.037(3)
C53 0.058(4) 0.071(4) 0.086(5) 0.046(4) 0.027(4) 0.044(4)
C54 0.042(3) 0.052(4) 0.065(4) 0.028(3) 0.010(3) 0.013(3)
C55 0.048(3) 0.079(4) 0.078(4) 0.051(4) 0.039(3) 0.039(3)
C56 0.035(3) 0.043(3) 0.054(3) 0.029(3) 0.026(2) 0.023(2)
C57 0.045(3) 0.059(4) 0.061(4) 0.039(3) 0.034(3) 0.029(3)
C58 0.068(4) 0.079(5) 0.064(4) 0.041(4) 0.042(4) 0.038(4)
C59 0.069(4) 0.095(5) 0.075(4) 0.068(4) 0.043(4) 0.053(4)
C60 0.054(4) 0.061(4) 0.092(5) 0.050(4) 0.044(4) 0.026(3)

loop_
_atom_type_symbol
_atom_type_description
_atom_type_scat_dispersion_real
_atom_type_scat_dispersion_imag
_atom_type_scat_source
C C 0.0033 0.0016 'International Tables Vol C Tables 4.2.6.8 and 6.1.1.4'
H H 0.0000 0.0000 'International Tables Vol C Tables 4.2.6.8 and 6.1.1.4'
N N 0.0061 0.0033 'International Tables Vol C Tables 4.2.6.8 and 6.1.1.4'
O O 0.0106 0.0060 'International Tables Vol C Tables 4.2.6.8 and 6.1.1.4'
Al Al 0.0645 0.0514 'International Tables Vol C Tables 4.2.6.8 and 6.1.1.4'
Sm Sm -0.1638 3.4418 'International Tables Vol C Tables 4.2.6.8 and 6.1.1.4'

loop_
_geom_angle_atom_site_label_1
_geom_angle_atom_site_label_2
_geom_angle_atom_site_label_3
_geom_angle
O3 Sm1 O6 161.24(11)
O3 Sm1 O2 60.39(10)
O6 Sm1 O2 127.50(11)
O3 Sm1 O4 132.65(11)
O6 Sm1 O4 60.31(10)
O2 Sm1 O4 124.73(10)
O3 Sm1 N2 113.56(12)
O6 Sm1 N2 49.88(12)
O2 Sm1 N2 105.26(12)
O4 Sm1 N2 109.50(11)
O3 Sm1 N1 49.40(12)
O6 Sm1 N1 116.49(12)
O2 Sm1 N1 108.62(11)
O4 Sm1 N1 111.49(12)
N2 Sm1 N1 92.17(13)
O3 Sm1 C56 136.76(12)
O6 Sm1 C56 25.58(12)
O2 Sm1 C56 120.70(12)
O4 Sm1 C56 85.01(12)
N2 Sm1 C56 24.53(13)
N1 Sm1 C56 103.04(13)
O3 Sm1 Al1 30.02(8)
O6 Sm1 Al1 153.47(9)
O2 Sm1 Al1 30.42(7)
O4 Sm1 Al1 137.47(7)
N2 Sm1 Al1 111.32(9)
N1 Sm1 Al1 78.51(9)
C56 Sm1 Al1 134.64(10)
O3 Sm1 Al2 158.05(9)
O6 Sm1 Al2 30.16(8)
O2 Sm1 Al2 135.94(7)
O4 Sm1 Al2 30.42(8)
N2 Sm1 Al2 79.11(9)
N1 Sm1 Al2 115.06(9)
C56 Sm1 Al2 54.60(10)
Al1 Sm1 Al2 163.28(4)
O1 Al1 O3 111.10(19)
O1 Al1 O2 113.41(16)
O3 Al1 O2 91.35(16)
O1 Al1 C24 111.0(2)
O3 Al1 C24 111.9(2)
O2 Al1 C24 116.7(2)
O1 Al1 Sm1 125.04(12)
O3 Al1 Sm1 45.27(11)
O2 Al1 Sm1 46.16(11)
C24 Al1 Sm1 123.78(18)
O5 Al2 O6 112.12(19)
O5 Al2 O4 113.16(17)
O6 Al2 O4 91.81(16)
O5 Al2 C54 111.4(2)
O6 Al2 C54 110.7(2)
O4 Al2 C54 116.3(2)
O5 Al2 Sm1 128.88(13)
O6 Al2 Sm1 45.75(11)
O4 Al2 Sm1 46.54(11)
C54 Al2 Sm1 119.57(19)
C26 N1 C27 124.8(5)
C26 N1 Sm1 95.2(3)
C27 N1 Sm1 140.0(4)
C56 N2 C57 125.5(4)
C56 N2 Sm1 95.9(3)
C57 N2 Sm1 138.0(3)
C1 O1 Al1 150.4(3)
C13 O2 Al1 125.9(3)
C13 O2 Sm1 115.6(3)
Al1 O2 Sm1 103.41(14)
C26 O3 Al1 148.6(3)
C26 O3 Sm1 100.4(3)
Al1 O3 Sm1 104.71(15)
C31 O4 Al2 128.3(3)
C31 O4 Sm1 114.9(3)
Al2 O4 Sm1 103.04(14)
C43 O5 Al2 150.5(3)
C56 O6 Al2 148.2(3)
C56 O6 Sm1 98.6(3)
Al2 O6 Sm1 104.09(16)
O1 C1 C6 119.8(4)
O1 C1 C2 119.1(4)
C6 C1 C2 121.1(4)
C3 C2 C1 116.2(4)
C3 C2 C14 122.0(4)
C1 C2 C14 121.7(4)
C4 C3 C2 124.3(4)
C3 C4 C5 117.4(4)
C3 C4 C18 121.2(5)
C5 C4 C18 121.4(5)
C6 C5 C4 121.2(5)
C5 C6 C1 119.7(4)
C5 C6 C7 119.6(4)
C1 C6 C7 120.7(4)
C6 C7 C8 113.9(4)
C9 C8 C13 119.6(4)
C9 C8 C7 117.8(4)
C13 C8 C7 122.5(4)
C10 C9 C8 121.4(5)
C11 C10 C9 117.8(5)
C11 C10 C19 120.9(5)
C9 C10 C19 121.3(5)
C10 C11 C12 124.0(5)
C11 C12 C13 116.8(4)
C11 C12 C20 120.6(4)
C13 C12 C20 122.6(4)
O2 C13 C8 118.5(4)
O2 C13 C12 121.1(4)
C8 C13 C12 120.3(4)
C16 C14 C15 109.7(5)
C16 C14 C2 110.2(4)
C15 C14 C2 111.6(4)
C16 C14 C17 106.9(5)
C15 C14 C17 106.6(5)
C2 C14 C17 111.7(4)
C21 C20 C23 107.7(5)
C21 C20 C12 111.6(4)
C23 C20 C12 111.3(4)
C21 C20 C22 107.5(5)
C23 C20 C22 110.2(5)
C12 C20 C22 108.5(4)
N1 C26 O3 114.8(4)
N1 C26 C25 132.0(5)
O3 C26 C25 113.1(4)
N1 C27 C29 111.5(5)
N1 C27 C28 111.7(5)
C29 C27 C28 111.8(6)
N1 C27 C30 104.3(5)
C29 C27 C30 108.9(6)
C28 C27 C30 108.2(6)
O4 C31 C36 119.1(4)
O4 C31 C32 120.2(4)
C36 C31 C32 120.7(4)
C33 C32 C31 116.4(5)
C33 C32 C44 120.8(5)
C31 C32 C44 122.7(5)
C34 C33 C32 124.7(5)
C33 C34 C35 116.8(5)
C33 C34 C48 121.9(5)
C35 C34 C48 121.3(5)
C36 C35 C34 121.5(5)
C31 C36 C35 119.8(4)
C31 C36 C37 122.6(4)
C35 C36 C37 117.6(4)
C36 C37 C38 112.9(4)
C39 C38 C43 119.4(4)
C39 C38 C37 119.8(4)
C43 C38 C37 120.8(4)
C40 C39 C38 121.5(5)
C41 C40 C39 117.6(5)
C41 C40 C49 121.2(5)
C39 C40 C49 121.2(5)
C40 C41 C42 124.1(5)
C41 C42 C43 116.3(5)
C41 C42 C50 121.1(5)
C43 C42 C50 122.6(5)
O5 C43 C38 119.8(4)
O5 C43 C42 119.2(4)
C38 C43 C42 121.0(4)
C47 C44 C45 110.4(6)
C47 C44 C46 107.6(5)
C45 C44 C46 106.8(5)
C47 C44 C32 110.9(5)
C45 C44 C32 109.8(5)
C46 C44 C32 111.2(5)
C51 C50 C42 110.7(5)
C51 C50 C52 110.1(5)
C42 C50 C52 110.0(5)
C51 C50 C53 107.6(5)
C42 C50 C53 111.8(5)
C52 C50 C53 106.6(5)
N2 C56 O6 114.6(4)
N2 C56 C55 131.5(5)
O6 C56 C55 113.9(4)
N2 C56 Sm1 59.6(3)
O6 C56 Sm1 55.8(2)
C55 C56 Sm1 165.5(4)
N2 C57 C58 112.6(5)
N2 C57 C59 104.7(4)
C58 C57 C59 109.0(5)
N2 C57 C60 111.3(5)
C58 C57 C60 110.4(5)
C59 C57 C60 108.5(5)
C62 C61 C66 120.2(8)
C62 C61 C67 119.5(8)
C66 C61 C67 120.3(8)
C61 C62 C63 116.6(8)
C64 C63 C62 123.4(10)
C63 C64 C65 116.7(11)
C64 C65 C66 124.0(11)
C65 C66 C61 118.8(9)
C69 C68 C73 115.2(8)
C69 C68 C74 123.0(7)
C73 C68 C74 121.7(8)
C68 C69 C70 122.0(9)
C71 C70 C69 121.7(10)
C70 C71 C72 119.4(9)
C71 C72 C73 118.2(9)
C68 C73 C72 123.3(9)

loop_
_geom_bond_atom_site_label_1
_geom_bond_atom_site_label_2
_geom_bond_distance
Sm1 O3 2.538(3)
Sm1 O6 2.559(3)
Sm1 O2 2.562(3)
Sm1 O4 2.581(3)
Sm1 N2 2.651(4)
Sm1 N1 2.702(4)
Sm1 C56 3.058(5)
Sm1 Al1 3.4555(15)
Sm1 Al2 3.4645(15)
Al1 O1 1.707(3)
Al1 O3 1.787(4)
Al1 O2 1.799(3)
Al1 C24 1.947(5)
Al2 O5 1.709(4)
Al2 O6 1.795(4)
Al2 O4 1.801(4)
Al2 C54 1.950(6)
N1 C26 1.256(6)
N1 C27 1.479(7)
N2 C56 1.277(6)
N2 C57 1.475(6)
O1 C1 1.360(5)
O2 C13 1.388(6)
O3 C26 1.348(6)
O4 C31 1.389(6)
O5 C43 1.354(6)
O6 C56 1.336(6)
C1 C6 1.385(7)
C1 C2 1.416(6)
C2 C3 1.391(7)
C2 C14 1.541(7)
C3 C4 1.384(7)
C4 C5 1.388(7)
C4 C18 1.510(7)
C5 C6 1.392(6)
C6 C7 1.517(6)
C7 C8 1.527(7)
C8 C9 1.387(7)
C8 C13 1.399(6)
C9 C10 1.381(7)
C10 C11 1.381(7)
C10 C19 1.515(7)
C11 C12 1.387(7)
C12 C13 1.419(7)
C12 C20 1.543(7)
C14 C16 1.517(8)
C14 C15 1.530(8)
C14 C17 1.540(7)
C20 C21 1.524(8)
C20 C23 1.529(8)
C20 C22 1.536(8)
C25 C26 1.498(7)
C27 C29 1.536(10)
C27 C28 1.537(9)
C27 C30 1.547(9)
C31 C36 1.392(7)
C31 C32 1.414(7)
C32 C33 1.390(7)
C32 C44 1.544(7)
C33 C34 1.379(8)
C34 C35 1.395(7)
C34 C48 1.504(8)
C35 C36 1.386(7)
C36 C37 1.522(6)
C37 C38 1.523(6)
C38 C39 1.389(7)
C38 C43 1.396(7)
C39 C40 1.388(7)
C40 C41 1.378(8)
C40 C49 1.521(8)
C41 C42 1.396(8)
C42 C43 1.413(7)
C42 C50 1.532(7)
C44 C47 1.514(9)
C44 C45 1.528(9)
C44 C46 1.546(9)
C50 C51 1.529(9)
C50 C52 1.537(8)
C50 C53 1.547(8)
C55 C56 1.491(7)
C57 C58 1.514(9)
C57 C59 1.539(8)
C57 C60 1.531(8)
C61 C62 1.361(11)
C61 C66 1.388(12)
C61 C67 1.390(13)
C62 C63 1.464(12)
C63 C64 1.309(14)
C64 C65 1.366(15)
C65 C66 1.361(14)
C68 C69 1.357(11)
C68 C73 1.366(12)
C68 C74 1.483(12)
C69 C70 1.365(13)
C70 C71 1.333(13)
C71 C72 1.348(12)
C72 C73 1.397(13)

loop_
_geom_torsion_atom_site_label_1
_geom_torsion_atom_site_label_2
_geom_torsion_atom_site_label_3
_geom_torsion_atom_site_label_4
_geom_torsion
O3 Sm1 Al1 O1 -85.7(2)
O6 Sm1 Al1 O1 133.9(2)
O2 Sm1 Al1 O1 90.0(2)
O4 Sm1 Al1 O1 11.0(2)
N2 Sm1 Al1 O1 173.85(19)
N1 Sm1 Al1 O1 -98.33(19)
C56 Sm1 Al1 O1 164.6(2)
Al2 Sm1 Al1 O1 47.4(2)
O6 Sm1 Al1 O3 -140.4(3)
O2 Sm1 Al1 O3 175.6(2)
O4 Sm1 Al1 O3 96.7(2)
N2 Sm1 Al1 O3 -100.5(2)
N1 Sm1 Al1 O3 -12.7(2)
C56 Sm1 Al1 O3 -109.7(2)
Al2 Sm1 Al1 O3 133.0(2)
O3 Sm1 Al1 O2 -175.6(2)
O6 Sm1 Al1 O2 44.0(2)
O4 Sm1 Al1 O2 -78.93(18)
N2 Sm1 Al1 O2 83.88(17)
N1 Sm1 Al1 O2 171.71(17)
C56 Sm1 Al1 O2 74.7(2)
Al2 Sm1 Al1 O2 -42.6(2)
O3 Sm1 Al1 C24 88.3(3)
O6 Sm1 Al1 C24 -52.1(3)
O2 Sm1 Al1 C24 -96.1(3)
O4 Sm1 Al1 C24 -175.0(3)
N2 Sm1 Al1 C24 -12.2(3)
N1 Sm1 Al1 C24 75.6(3)
C56 Sm1 Al1 C24 -21.4(3)
Al2 Sm1 Al1 C24 -138.7(3)
O3 Sm1 Al2 O5 135.8(3)
O6 Sm1 Al2 O5 -83.7(2)
O2 Sm1 Al2 O5 4.3(2)
O4 Sm1 Al2 O5 86.1(2)
N2 Sm1 Al2 O5 -96.5(2)
N1 Sm1 Al2 O5 176.2(2)
C56 Sm1 Al2 O5 -95.3(2)
Al1 Sm1 Al2 O5 33.8(2)
O3 Sm1 Al2 O6 -140.5(3)
O2 Sm1 Al2 O6 87.9(2)
O4 Sm1 Al2 O6 169.8(2)
N2 Sm1 Al2 O6 -12.8(2)
N1 Sm1 Al2 O6 -100.1(2)
C56 Sm1 Al2 O6 -11.6(2)
Al1 Sm1 Al2 O6 117.4(2)
O3 Sm1 Al2 O4 49.7(3)
O6 Sm1 Al2 O4 -169.8(2)
O2 Sm1 Al2 O4 -81.84(18)
N2 Sm1 Al2 O4 177.41(18)
N1 Sm1 Al2 O4 90.13(18)
C56 Sm1 Al2 O4 178.59(19)
Al1 Sm1 Al2 O4 -52.3(2)
O3 Sm1 Al2 C54 -49.7(3)
O6 Sm1 Al2 C54 90.8(3)
O2 Sm1 Al2 C54 178.7(3)
O4 Sm1 Al2 C54 -99.5(3)
N2 Sm1 Al2 C54 77.9(3)
N1 Sm1 Al2 C54 -9.3(3)
C56 Sm1 Al2 C54 79.1(3)
Al1 Sm1 Al2 C54 -151.8(3)
O3 Sm1 N1 C26 -2.7(3)
O6 Sm1 N1 C26 162.3(3)
O2 Sm1 N1 C26 10.0(3)
O4 Sm1 N1 C26 -131.2(3)
N2 Sm1 N1 C26 116.9(3)
C56 Sm1 N1 C26 139.1(3)
Al1 Sm1 N1 C26 5.6(3)
Al2 Sm1 N1 C26 -164.1(3)
O3 Sm1 N1 C27 179.3(6)
O6 Sm1 N1 C27 -15.6(6)
O2 Sm1 N1 C27 -168.0(6)
O4 Sm1 N1 C27 50.9(6)
N2 Sm1 N1 C27 -61.1(6)
C56 Sm1 N1 C27 -38.8(6)
Al1 Sm1 N1 C27 -172.4(6)
Al2 Sm1 N1 C27 17.9(6)
O3 Sm1 N2 C56 163.5(3)
O6 Sm1 N2 C56 -6.1(3)
O2 Sm1 N2 C56 -132.6(3)
O4 Sm1 N2 C56 3.7(3)
N1 Sm1 N2 C56 117.4(3)
Al1 Sm1 N2 C56 -164.0(3)
Al2 Sm1 N2 C56 2.3(3)
O3 Sm1 N2 C57 -7.2(5)
O6 Sm1 N2 C57 -176.8(6)
O2 Sm1 N2 C57 56.7(5)
O4 Sm1 N2 C57 -167.0(5)
N1 Sm1 N2 C57 -53.3(5)
C56 Sm1 N2 C57 -170.7(7)
Al1 Sm1 N2 C57 25.2(5)
Al2 Sm1 N2 C57 -168.4(5)
O3 Al1 O1 C1 -57.5(7)
O2 Al1 O1 C1 43.7(7)
C24 Al1 O1 C1 177.2(6)
Sm1 Al1 O1 C1 -8.1(7)
O1 Al1 O2 C13 19.3(4)
O3 Al1 O2 C13 133.0(4)
C24 Al1 O2 C13 -111.5(4)
Sm1 Al1 O2 C13 136.1(4)
O1 Al1 O2 Sm1 -116.85(16)
O3 Al1 O2 Sm1 -3.11(17)
C24 Al1 O2 Sm1 112.4(2)
O3 Sm1 O2 C13 -139.0(3)
O6 Sm1 O2 C13 61.5(3)
O4 Sm1 O2 C13 -15.4(3)
N2 Sm1 O2 C13 112.2(3)
N1 Sm1 O2 C13 -150.1(3)
C56 Sm1 O2 C13 91.4(3)
Al1 Sm1 O2 C13 -141.5(3)
Al2 Sm1 O2 C13 22.2(3)
O3 Sm1 O2 Al1 2.52(13)
O6 Sm1 O2 Al1 -156.99(13)
O4 Sm1 O2 Al1 126.17(14)
N2 Sm1 O2 Al1 -106.23(15)
N1 Sm1 O2 Al1 -8.58(18)
C56 Sm1 O2 Al1 -127.06(15)
Al2 Sm1 O2 Al1 163.75(8)
O1 Al1 O3 C26 -99.0(7)
O2 Al1 O3 C26 145.2(7)
C24 Al1 O3 C26 25.6(7)
Sm1 Al1 O3 C26 142.0(7)
O1 Al1 O3 Sm1 118.94(17)
O2 Al1 O3 Sm1 3.16(17)
C24 Al1 O3 Sm1 -116.4(2)
O6 Sm1 O3 C26 -43.3(5)
O2 Sm1 O3 C26 -163.5(3)
O4 Sm1 O3 C26 84.9(3)
N2 Sm1 O3 C26 -68.8(3)
N1 Sm1 O3 C26 2.6(3)
C56 Sm1 O3 C26 -58.9(4)
Al1 Sm1 O3 C26 -161.0(4)
Al2 Sm1 O3 C26 53.2(4)
O6 Sm1 O3 Al1 117.7(3)
O2 Sm1 O3 Al1 -2.55(14)
O4 Sm1 O3 Al1 -114.11(18)
N2 Sm1 O3 Al1 92.19(19)
N1 Sm1 O3 Al1 163.6(3)
C56 Sm1 O3 Al1 102.1(2)
Al2 Sm1 O3 Al1 -145.78(14)
O5 Al2 O4 C31 14.8(4)
O6 Al2 O4 C31 129.9(4)
C54 Al2 O4 C31 -115.9(4)
Sm1 Al2 O4 C31 137.2(4)
O5 Al2 O4 Sm1 -122.36(17)
O6 Al2 O4 Sm1 -7.32(17)
C54 Al2 O4 Sm1 106.8(2)
O3 Sm1 O4 C31 58.9(3)
O6 Sm1 O4 C31 -138.1(3)
O2 Sm1 O4 C31 -20.8(3)
N2 Sm1 O4 C31 -146.7(3)
N1 Sm1 O4 C31 112.8(3)
C56 Sm1 O4 C31 -145.1(3)
Al1 Sm1 O4 C31 16.4(3)
Al2 Sm1 O4 C31 -144.0(4)
O3 Sm1 O4 Al2 -157.19(13)
O6 Sm1 O4 Al2 5.90(14)
O2 Sm1 O4 Al2 123.12(14)
N2 Sm1 O4 Al2 -2.70(18)
N1 Sm1 O4 Al2 -103.22(16)
C56 Sm1 O4 Al2 -1.15(16)
Al1 Sm1 O4 Al2 160.32(8)
O6 Al2 O5 C43 -63.5(7)
O4 Al2 O5 C43 38.7(7)
C54 Al2 O5 C43 171.9(7)
Sm1 Al2 O5 C43 -13.3(8)
O5 Al2 O6 C56 -102.3(7)
O4 Al2 O6 C56 141.7(7)
C54 Al2 O6 C56 22.7(7)
Sm1 Al2 O6 C56 134.3(7)
O5 Al2 O6 Sm1 123.36(17)
O4 Al2 O6 Sm1 7.41(17)
C54 Al2 O6 Sm1 -111.7(2)
O3 Sm1 O6 C56 -25.3(6)
O2 Sm1 O6 C56 83.5(3)
O4 Sm1 O6 C56 -163.6(3)
N2 Sm1 O6 C56 5.8(3)
N1 Sm1 O6 C56 -62.8(3)
Al1 Sm1 O6 C56 57.2(4)
Al2 Sm1 O6 C56 -157.6(4)
O3 Sm1 O6 Al2 132.3(3)
O2 Sm1 O6 Al2 -118.85(17)
O4 Sm1 O6 Al2 -5.94(14)
N2 Sm1 O6 Al2 163.4(3)
N1 Sm1 O6 Al2 94.83(18)
C56 Sm1 O6 Al2 157.6(4)
Al1 Sm1 O6 Al2 -145.15(12)
Al1 O1 C1 C6 -12.8(9)
Al1 O1 C1 C2 166.8(5)
O1 C1 C2 C3 177.8(4)
C6 C1 C2 C3 -2.7(7)
O1 C1 C2 C14 -4.6(7)
C6 C1 C2 C14 175.0(4)
C1 C2 C3 C4 2.1(7)
C14 C2 C3 C4 -175.5(5)
C2 C3 C4 C5 -0.1(8)
C2 C3 C4 C18 179.8(5)
C3 C4 C5 C6 -1.5(7)
C18 C4 C5 C6 178.6(5)
C4 C5 C6 C1 0.9(7)
C4 C5 C6 C7 -178.3(4)
O1 C1 C6 C5 -179.2(4)
C2 C1 C6 C5 1.3(7)
O1 C1 C6 C7 0.0(7)
C2 C1 C6 C7 -179.6(4)
C5 C6 C7 C8 102.7(5)
C1 C6 C7 C8 -76.5(6)
C6 C7 C8 C9 -72.7(5)
C6 C7 C8 C13 108.1(5)
C13 C8 C9 C10 1.1(7)
C7 C8 C9 C10 -178.1(4)
C8 C9 C10 C11 0.8(7)
C8 C9 C10 C19 -179.0(5)
C9 C10 C11 C12 -1.8(8)
C19 C10 C11 C12 178.1(5)
C10 C11 C12 C13 0.7(7)
C10 C11 C12 C20 179.7(5)
Al1 O2 C13 C8 -60.2(5)
Sm1 O2 C13 C8 71.5(4)
Al1 O2 C13 C12 121.8(4)
Sm1 O2 C13 C12 -106.6(4)
C9 C8 C13 O2 179.7(4)
C7 C8 C13 O2 -1.1(6)
C9 C8 C13 C12 -2.2(7)
C7 C8 C13 C12 177.0(4)
C11 C12 C13 O2 179.4(4)
C20 C12 C13 O2 0.4(7)
C11 C12 C13 C8 1.3(7)
C20 C12 C13 C8 -177.6(4)
C3 C2 C14 C16 114.8(5)
C1 C2 C14 C16 -62.7(6)
C3 C2 C14 C15 -123.0(5)
C1 C2 C14 C15 59.5(6)
C3 C2 C14 C17 -3.8(7)
C1 C2 C14 C17 178.7(5)
C11 C12 C20 C21 3.5(7)
C13 C12 C20 C21 -177.5(5)
C11 C12 C20 C23 123.9(5)
C13 C12 C20 C23 -57.2(7)
C11 C12 C20 C22 -114.7(5)
C13 C12 C20 C22 64.2(6)
C27 N1 C26 O3 -177.3(5)
Sm1 N1 C26 O3 4.3(5)
C27 N1 C26 C25 0.2(10)
Sm1 N1 C26 C25 -178.2(6)
Al1 O3 C26 N1 -147.4(5)
Sm1 O3 C26 N1 -4.7(5)
Al1 O3 C26 C25 34.6(9)
Sm1 O3 C26 C25 177.4(4)
C26 N1 C27 C29 61.9(7)
Sm1 N1 C27 C29 -120.6(6)
C26 N1 C27 C28 -64.1(8)
Sm1 N1 C27 C28 113.4(6)
C26 N1 C27 C30 179.2(6)
Sm1 N1 C27 C30 -3.3(9)
Al2 O4 C31 C36 -57.8(5)
Sm1 O4 C31 C36 75.3(4)
Al2 O4 C31 C32 125.5(4)
Sm1 O4 C31 C32 -101.4(4)
O4 C31 C32 C33 178.2(4)
C36 C31 C32 C33 1.5(7)
O4 C31 C32 C44 -0.8(7)
C36 C31 C32 C44 -177.5(4)
C31 C32 C33 C34 -0.7(8)
C44 C32 C33 C34 178.3(5)
C32 C33 C34 C35 0.4(8)
C32 C33 C34 C48 -180.0(5)
C33 C34 C35 C36 -0.8(7)
C48 C34 C35 C36 179.5(5)
O4 C31 C36 C35 -178.7(4)
C32 C31 C36 C35 -2.0(7)
O4 C31 C36 C37 1.1(6)
C32 C31 C36 C37 177.8(4)
C34 C35 C36 C31 1.6(7)
C34 C35 C36 C37 -178.1(4)
C31 C36 C37 C38 105.6(5)
C35 C36 C37 C38 -74.6(5)
C36 C37 C38 C39 98.1(5)
C36 C37 C38 C43 -80.0(5)
C43 C38 C39 C40 0.4(8)
C37 C38 C39 C40 -177.7(5)
C38 C39 C40 C41 -2.3(8)
C38 C39 C40 C49 178.0(6)
C39 C40 C41 C42 1.0(9)
C49 C40 C41 C42 -179.3(6)
C40 C41 C42 C43 2.1(8)
C40 C41 C42 C50 -177.2(5)
Al2 O5 C43 C38 -5.4(9)
Al2 O5 C43 C42 173.6(5)
C39 C38 C43 O5 -178.2(4)
C37 C38 C43 O5 -0.1(7)
C39 C38 C43 C42 2.9(7)
C37 C38 C43 C42 -179.0(4)
C41 C42 C43 O5 177.0(4)
C50 C42 C43 O5 -3.6(7)
C41 C42 C43 C38 -4.0(7)
C50 C42 C43 C38 175.3(5)
C33 C32 C44 C47 119.6(6)
C31 C32 C44 C47 -61.4(7)
C33 C32 C44 C45 -118.1(6)
C31 C32 C44 C45 60.8(7)
C33 C32 C44 C46 -0.1(7)
C31 C32 C44 C46 178.9(5)
C41 C42 C50 C51 -119.5(6)
C43 C42 C50 C51 61.2(6)
C41 C42 C50 C52 118.7(6)
C43 C42 C50 C52 -60.6(7)
C41 C42 C50 C53 0.4(7)
C43 C42 C50 C53 -178.9(5)
C57 N2 C56 O6 -177.8(5)
Sm1 N2 C56 O6 9.8(5)
C57 N2 C56 C55 4.0(10)
Sm1 N2 C56 C55 -168.4(6)
C57 N2 C56 Sm1 172.4(6)
Al2 O6 C56 N2 -145.6(5)
Sm1 O6 C56 N2 -10.2(5)
Al2 O6 C56 C55 32.8(9)
Sm1 O6 C56 C55 168.3(4)
Al2 O6 C56 Sm1 -135.4(7)
O3 Sm1 C56 N2 -22.3(4)
O6 Sm1 C56 N2 169.2(5)
O2 Sm1 C56 N2 55.7(3)
O4 Sm1 C56 N2 -176.5(3)
N1 Sm1 C56 N2 -65.5(3)
Al1 Sm1 C56 N2 21.1(4)
Al2 Sm1 C56 N2 -177.2(4)
O3 Sm1 C56 O6 168.4(3)
O2 Sm1 C56 O6 -113.5(3)
O4 Sm1 C56 O6 14.3(3)
N2 Sm1 C56 O6 -169.2(5)
N1 Sm1 C56 O6 125.2(3)
Al1 Sm1 C56 O6 -148.1(3)
Al2 Sm1 C56 O6 13.6(3)
O3 Sm1 C56 C55 120.6(15)
O6 Sm1 C56 C55 -47.9(14)
O2 Sm1 C56 C55 -161.4(15)
O4 Sm1 C56 C55 -33.6(15)
N2 Sm1 C56 C55 142.9(16)
N1 Sm1 C56 C55 77.3(15)
Al1 Sm1 C56 C55 164.0(14)
Al2 Sm1 C56 C55 -34.3(15)
C56 N2 C57 C58 59.8(7)
Sm1 N2 C57 C58 -131.6(5)
C56 N2 C57 C59 178.1(5)
Sm1 N2 C57 C59 -13.2(8)
C56 N2 C57 C60 -64.8(7)
Sm1 N2 C57 C60 103.8(5)
C66 C61 C62 C63 1.1(13)
C67 C61 C62 C63 -180.0(9)
C61 C62 C63 C64 3.9(14)
C62 C63 C64 C65 -6.1(16)
C63 C64 C65 C66 3.6(17)
C64 C65 C66 C61 1.1(16)
C62 C61 C66 C65 -3.4(14)
C67 C61 C66 C65 177.6(10)
C73 C68 C69 C70 -1.4(13)
C74 C68 C69 C70 179.9(9)
C68 C69 C70 C71 0.6(15)
C69 C70 C71 C72 -1.0(15)
C70 C71 C72 C73 2.3(14)
C69 C68 C73 C72 2.8(13)
C74 C68 C73 C72 -178.5(9)
C71 C72 C73 C68 -3.3(14)
